data_4301664
loop_
_publ_author_name
'Almudena Garc\'ia-Fern\'andez'
'Josefina D\'iez'
'M. Pilar Gamasa'
'Elena Lastra'

_publ_contact_author
;     Josefina D\'iez
      Departamento de Qu\'imica Org\'anica e Inorg\'anica
      Facultad de Qu\'imica
      Universidad de Oviedo
      Avda. Juli\'an Claver\'ia, 8
      33006 Oviedo
      Spain
;
_publ_contact_author_email jdv@uniovi.es
_publ_contact_author_fax '0034 98 5103446'
_publ_contact_author_phone '0034 98 5102960'
_publ_section_title
;
Facile Modification of 1,3,5-Triaza-7-phosphatricyclo[3.3.1.13,7]decane
Phosphanes Coordinated to Ruthenium(II)
;
_journal_name_full 'Inorganic Chemistry'
_journal_page_first 2471
_journal_page_last 2481
_journal_paper_doi 10.1021/ic801710y
_journal_volume 48
_journal_year 2009
_chemical_compound_source synthesis
_chemical_formula_moiety 'C33 H37 B Cl I2 N9 P2 Ru, 1/2(C H2 Cl2)'
_chemical_formula_sum 'C33.5 H38 B Cl2 I2 N9 P2 Ru'
_chemical_formula_weight 1065.25
_chemical_name_systematic
;
 ?
;
_space_group_IT_number 2
_symmetry_cell_setting triclinic
_symmetry_Int_Tables_number 2
_symmetry_space_group_name_Hall '-P 1'
_symmetry_space_group_name_H-M 'P -1'
_atom_sites_solution_hydrogens geom
_atom_sites_solution_primary direct
_atom_sites_solution_secondary difmap
_audit_creation_method SHELXL-97
_cell_angle_alpha 94.407(3)
_cell_angle_beta 92.830(3)
_cell_angle_gamma 100.590(3)
_cell_formula_units_Z 2
_cell_length_a 9.9698(3)
_cell_length_b 10.8518(4)
_cell_length_c 18.2308(6)
_cell_measurement_reflns_used 12541
_cell_measurement_temperature 150(2)
_cell_measurement_theta_max 73.8030
_cell_measurement_theta_min 4.1522
_cell_volume 1929.01(11)
_computing_cell_refinement
;
CrysAlisPro RED (Oxford Diffraction, 2008)
;
_computing_data_collection
;
CrysAlisPro CCD (Oxford Diffraction, 2008)
;
_computing_data_reduction
;
CrysAlisPro RED (Oxford Diffraction, 2008)
;
_computing_molecular_graphics 'PLATON (Spek, 2007)'
_computing_structure_refinement 'SHELXL-97 (Sheldrick, 1997)'
_computing_structure_solution 'SIR-92 (Altomare, 1994)'
_diffrn_ambient_temperature 150(2)
_diffrn_detector_area_resol_mean 8.2640
_diffrn_measured_fraction_theta_full 0.937
_diffrn_measured_fraction_theta_max 0.937
_diffrn_measurement_device
; 
165 mm Onyx CCD detector in \k-geometry diffractometer
;
_diffrn_measurement_device_type
;
 Oxford Diffraction Xcalibur Nova
;
_diffrn_measurement_method '\f and \w scans'
_diffrn_radiation_monochromator graphite
_diffrn_radiation_source 'Nova (Cu) X-ray Source'
_diffrn_radiation_type 'Cu K\a'
_diffrn_radiation_wavelength 1.5418
_diffrn_reflns_av_R_equivalents 0.0476
_diffrn_reflns_av_sigmaI/netI 0.0404
_diffrn_reflns_limit_h_max 12
_diffrn_reflns_limit_h_min -11
_diffrn_reflns_limit_k_max 13
_diffrn_reflns_limit_k_min -13
_diffrn_reflns_limit_l_max 22
_diffrn_reflns_limit_l_min -21
_diffrn_reflns_number 18045
_diffrn_reflns_theta_full 74.34
_diffrn_reflns_theta_max 74.34
_diffrn_reflns_theta_min 4.16
_diffrn_standards_number 0
_exptl_absorpt_coefficient_mu 18.224
_exptl_absorpt_correction_T_max 1.00000
_exptl_absorpt_correction_T_min 0.20958
_exptl_absorpt_correction_type multi-scan
_exptl_absorpt_process_details
;
 CrysAlis RED, Oxford Diffraction Ltd.,
(Oxford Diffraction, 2008).
 Empirical absorption correction using spherical harmonics,
 implemented in SCALE3 ABSPACK scaling algorithm.
;
_exptl_crystal_colour orange
_exptl_crystal_density_diffrn 1.834
_exptl_crystal_density_method 'not measured'
_exptl_crystal_description prism
_exptl_crystal_F_000 1038
_exptl_crystal_size_max 0.18
_exptl_crystal_size_mid 0.10
_exptl_crystal_size_min 0.04
_refine_diff_density_max 1.186
_refine_diff_density_min -1.637
_refine_diff_density_rms 0.191
_refine_ls_extinction_method none
_refine_ls_goodness_of_fit_ref 1.103
_refine_ls_hydrogen_treatment mixed
_refine_ls_matrix_type full
_refine_ls_number_parameters 458
_refine_ls_number_reflns 7392
_refine_ls_number_restraints 0
_refine_ls_restrained_S_all 1.103
_refine_ls_R_factor_all 0.0586
_refine_ls_R_factor_gt 0.0503
_refine_ls_shift/su_max 0.001
_refine_ls_shift/su_mean 0.000
_refine_ls_structure_factor_coef Fsqd
_refine_ls_weighting_details 'calc w=1/[\s^2^(fo^2^)+(0.0784p)^2^+14.8638p] where p=(fo^2^+2fc^2^)/3'
_refine_ls_weighting_scheme calc
_refine_ls_wR_factor_gt 0.1451
_refine_ls_wR_factor_ref 0.1564
_reflns_number_gt 6383
_reflns_number_total 7392
_reflns_threshold_expression >2sigma(i)
_cod_data_source_file ic801710y_si_001_2.cif
_cod_data_source_block 3
_cod_depositor_comments
;
The following automatic conversions were performed:
'_symmetry_cell_setting' value 'Triclinic' changed to 'triclinic'
according to '/home/saulius/struct/CIF-dictionaries/cif_core.dic'
dictionary named 'cif_core.dic' version 2.4.1 from
2010-06-29.

'_refine_ls_structure_factor_coef' value 'fsqd' changed to
'Fsqd' according to '/home/saulius/struct/CIF-dictionaries/cif_core.dic'
dictionary named 'cif_core.dic' version 2.4.1 from 2010-06-29.

Automatic conversion script
Id: cif_fix_enum 1527 2010-12-29 10:47:43Z saulius 
;
_cod_original_formula_sum 'C33.50 H38 B Cl2 I2 N9 P2 Ru'
_cod_database_code 4301664

loop_
_symmetry_equiv_pos_as_xyz
'x, y, z'
'-x, -y, -z'

loop_
_atom_site_label
_atom_site_type_symbol
_atom_site_fract_x
_atom_site_fract_y
_atom_site_fract_z
_atom_site_U_iso_or_equiv
_atom_site_adp_type
_atom_site_occupancy
_atom_site_symmetry_multiplicity
_atom_site_calc_flag
_atom_site_refinement_flags
_atom_site_disorder_assembly
_atom_site_disorder_group
C1 C 0.2233(8) 0.7418(6) 0.8981(4) 0.0259(14) Uani 1 1 d . . .
H1A H 0.2832 0.8054 0.8743 0.031 Uiso 1 1 calc R . .
H1B H 0.1297 0.7500 0.8858 0.031 Uiso 1 1 calc R . .
C2 C 0.4177(8) 0.5879(7) 0.9103(4) 0.0265(14) Uani 1 1 d . . .
H2A H 0.4416 0.5052 0.9044 0.032 Uiso 1 1 calc R . .
H2B H 0.4860 0.6458 0.8876 0.032 Uiso 1 1 calc R . .
C3 C 0.1425(7) 0.4945(6) 0.9286(4) 0.0243(14) Uani 1 1 d . . .
H3B H 0.0473 0.4975 0.9168 0.029 Uiso 1 1 calc R . .
H3A H 0.1522 0.4070 0.9232 0.029 Uiso 1 1 calc R . .
C6 C 0.1567(7) 0.6722(7) 1.0189(4) 0.0252(14) Uani 1 1 d . . .
H6A H 0.1683 0.6971 1.0714 0.030 Uiso 1 1 calc R . .
H6B H 0.0632 0.6751 1.0027 0.030 Uiso 1 1 calc R . .
C4 C 0.3949(8) 0.7541(7) 1.0022(4) 0.0286(15) Uani 1 1 d . . .
H4B H 0.4573 0.8102 0.9750 0.034 Uiso 1 1 calc R . .
H4A H 0.4131 0.7818 1.0542 0.034 Uiso 1 1 calc R . .
C5 C 0.3220(7) 0.5408(7) 1.0270(4) 0.0273(15) Uani 1 1 d . . .
H5A H 0.3373 0.4558 1.0159 0.033 Uiso 1 1 calc R . .
H5B H 0.3380 0.5609 1.0798 0.033 Uiso 1 1 calc R . .
C7 C 0.3304(8) 0.8129(7) 0.7142(4) 0.0288(15) Uani 1 1 d . . .
C8 C 0.4439(8) 0.8056(8) 0.7612(4) 0.0339(17) Uani 1 1 d . . .
H8 H 0.4557 0.7283 0.7766 0.041 Uiso 1 1 calc R . .
C9 C 0.5382(9) 0.9133(9) 0.7845(5) 0.043(2) Uani 1 1 d . . .
H9 H 0.6136 0.9081 0.8155 0.052 Uiso 1 1 calc R . .
C10 C 0.5215(10) 1.0272(9) 0.7623(5) 0.049(2) Uani 1 1 d . . .
H10 H 0.5836 1.0996 0.7797 0.059 Uiso 1 1 calc R . .
C11 C 0.4125(10) 1.0355(8) 0.7140(5) 0.047(2) Uani 1 1 d . . .
H11 H 0.4020 1.1129 0.6984 0.056 Uiso 1 1 calc R . .
C12 C 0.3188(8) 0.9270(7) 0.6890(4) 0.0334(16) Uani 1 1 d . . .
H12 H 0.2477 0.9318 0.6550 0.040 Uiso 1 1 calc R . .
C13 C 0.0442(7) 0.7117(7) 0.6690(4) 0.0271(14) Uani 1 1 d . . .
C14 C 0.0101(8) 0.8170(7) 0.7054(4) 0.0339(17) Uani 1 1 d . . .
H14 H 0.0775 0.8746 0.7333 0.041 Uiso 1 1 calc R . .
C15 C -0.1230(9) 0.8381(8) 0.7010(5) 0.0398(19) Uani 1 1 d . . .
H15 H -0.1446 0.9088 0.7264 0.048 Uiso 1 1 calc R . .
C16 C -0.2243(8) 0.7533(8) 0.6585(5) 0.0397(19) Uani 1 1 d . . .
H16 H -0.3129 0.7686 0.6538 0.048 Uiso 1 1 calc R . .
C17 C -0.1919(8) 0.6464(8) 0.6233(4) 0.0345(17) Uani 1 1 d . . .
H17 H -0.2598 0.5885 0.5959 0.041 Uiso 1 1 calc R . .
C18 C -0.0591(8) 0.6246(8) 0.6283(4) 0.0310(16) Uani 1 1 d . . .
H18 H -0.0386 0.5519 0.6046 0.037 Uiso 1 1 calc R . .
C19 C 0.2696(8) 0.6573(7) 0.5864(4) 0.0298(15) Uani 1 1 d . . .
C20 C 0.1923(9) 0.6767(8) 0.5242(4) 0.0374(18) Uani 1 1 d . . .
H20 H 0.1030 0.6892 0.5278 0.045 Uiso 1 1 calc R . .
C21 C 0.2508(10) 0.6772(9) 0.4560(4) 0.044(2) Uani 1 1 d . . .
H21 H 0.1978 0.6866 0.4141 0.053 Uiso 1 1 calc R . .
C22 C 0.3833(9) 0.6643(8) 0.4492(4) 0.0359(17) Uani 1 1 d . . .
H22 H 0.4204 0.6664 0.4034 0.043 Uiso 1 1 calc R . .
C23 C 0.4614(8) 0.6483(8) 0.5109(5) 0.0381(18) Uani 1 1 d . . .
H23 H 0.5521 0.6404 0.5069 0.046 Uiso 1 1 calc R . .
C24 C 0.4049(8) 0.6439(8) 0.5799(4) 0.0355(17) Uani 1 1 d . . .
H24 H 0.4578 0.6320 0.6213 0.043 Uiso 1 1 calc R . .
C25 C 0.2824(11) 0.2651(8) 0.8339(4) 0.041(2) Uani 1 1 d . . .
H25 H 0.3720 0.3051 0.8471 0.049 Uiso 1 1 calc R . .
C26 C 0.2216(12) 0.1454(9) 0.8530(5) 0.053(3) Uani 1 1 d . . .
H26 H 0.2611 0.0920 0.8812 0.063 Uiso 1 1 calc R . .
C27 C 0.0902(12) 0.1247(9) 0.8208(5) 0.048(2) Uani 1 1 d . . .
H27 H 0.0236 0.0533 0.8236 0.057 Uiso 1 1 calc R . .
C28 C -0.0841(7) 0.5502(7) 0.7873(4) 0.0275(15) Uani 1 1 d . . .
H28 H -0.0520 0.6343 0.8037 0.033 Uiso 1 1 calc R . .
C29 C -0.2211(8) 0.4903(8) 0.7852(4) 0.0331(16) Uani 1 1 d . . .
H29 H -0.2956 0.5249 0.7992 0.040 Uiso 1 1 calc R . .
C30 C -0.2210(8) 0.3702(8) 0.7582(4) 0.0329(17) Uani 1 1 d . . .
H30 H -0.2976 0.3062 0.7502 0.039 Uiso 1 1 calc R . .
C31 C 0.2020(9) 0.3411(8) 0.5853(4) 0.0353(17) Uani 1 1 d . . .
H31 H 0.2738 0.3963 0.5680 0.042 Uiso 1 1 calc R . .
C32 C 0.1391(10) 0.2258(9) 0.5483(4) 0.045(2) Uani 1 1 d . . .
H32 H 0.1604 0.1900 0.5034 0.053 Uiso 1 1 calc R . .
C33 C 0.0397(10) 0.1771(8) 0.5924(4) 0.042(2) Uani 1 1 d . . .
H33 H -0.0201 0.1005 0.5823 0.050 Uiso 1 1 calc R . .
N1 N 0.2521(6) 0.7639(6) 0.9796(3) 0.0284(13) Uani 1 1 d . . .
N2 N 0.4214(6) 0.6279(6) 0.9896(3) 0.0264(12) Uani 1 1 d . . .
N3 N 0.1791(6) 0.5447(6) 1.0059(3) 0.0257(12) Uani 1 1 d . . .
N4 N 0.1919(7) 0.3120(5) 0.7939(3) 0.0282(13) Uani 1 1 d . . .
N5 N 0.0747(8) 0.2264(6) 0.7844(3) 0.0347(15) Uani 1 1 d . . .
N6 N -0.0054(6) 0.4709(6) 0.7627(3) 0.0265(12) Uani 1 1 d . . .
N7 N -0.0908(7) 0.3586(6) 0.7448(3) 0.0320(14) Uani 1 1 d . . .
N8 N 0.1449(7) 0.3613(6) 0.6490(3) 0.0289(13) Uani 1 1 d . . .
N9 N 0.0414(7) 0.2575(6) 0.6533(3) 0.0354(15) Uani 1 1 d . . .
P1 P 0.24884(18) 0.58189(16) 0.86197(9) 0.0229(3) Uani 1 1 d . . .
P2 P 0.21132(17) 0.66573(16) 0.68141(9) 0.0233(3) Uani 1 1 d . . .
Cl1 Cl 0.44084(17) 0.47478(18) 0.72974(9) 0.0306(4) Uani 1 1 d . . .
Ru1 Ru 0.20161(5) 0.48720(5) 0.74578(3) 0.02271(15) Uani 1 1 d . . .
I1 I 0.21690(5) 0.97015(4) 1.02554(2) 0.02764(14) Uani 1 1 d . . .
I2 I 0.18231(5) 1.21191(4) 1.07869(3) 0.03625(15) Uani 1 1 d . . .
B1 B -0.0341(10) 0.2404(8) 0.7242(5) 0.036(2) Uani 1 1 d . . .
Cl2 Cl -0.3784(8) 0.9761(8) 0.5009(4) 0.090(2) Uiso 0.50 1 d P A -1
Cl3 Cl -0.6343(6) 1.0111(6) 0.4330(3) 0.0698(14) Uiso 0.50 1 d P A -1
C34 C -0.544(3) 0.989(3) 0.5169(15) 0.073(7) Uiso 0.50 1 d P A -1
H34A H -0.5437 1.0604 0.5526 0.087 Uiso 0.50 1 calc PR A -1
H34B H -0.5898 0.9139 0.5371 0.087 Uiso 0.50 1 calc PR A -1
H01B H -0.119(9) 0.165(8) 0.718(4) 0.03(2) Uiso 1 1 d . . .

loop_
_atom_site_aniso_label
_atom_site_aniso_U_11
_atom_site_aniso_U_22
_atom_site_aniso_U_33
_atom_site_aniso_U_23
_atom_site_aniso_U_13
_atom_site_aniso_U_12
C1 0.031(4) 0.022(3) 0.023(3) 0.001(3) -0.004(3) 0.003(3)
C2 0.036(4) 0.025(3) 0.019(3) 0.001(3) 0.001(3) 0.008(3)
C3 0.023(3) 0.026(3) 0.024(3) -0.001(3) -0.002(3) 0.007(3)
C6 0.029(4) 0.030(4) 0.018(3) 0.001(3) 0.004(3) 0.007(3)
C4 0.034(4) 0.029(4) 0.021(3) -0.001(3) -0.005(3) 0.002(3)
C5 0.027(4) 0.033(4) 0.023(3) 0.000(3) -0.004(3) 0.011(3)
C7 0.029(4) 0.033(4) 0.022(3) -0.001(3) 0.006(3) 0.003(3)
C8 0.031(4) 0.043(4) 0.024(3) 0.001(3) 0.000(3) 0.000(3)
C9 0.035(4) 0.049(5) 0.036(4) 0.000(4) -0.004(3) -0.014(4)
C10 0.045(5) 0.045(5) 0.046(5) -0.010(4) 0.007(4) -0.016(4)
C11 0.058(6) 0.032(4) 0.047(5) 0.000(4) 0.007(4) 0.000(4)
C12 0.034(4) 0.032(4) 0.032(4) 0.001(3) 0.002(3) 0.000(3)
C13 0.030(4) 0.031(4) 0.020(3) 0.000(3) -0.005(3) 0.005(3)
C14 0.034(4) 0.032(4) 0.033(4) -0.002(3) -0.007(3) 0.004(3)
C15 0.040(5) 0.034(4) 0.048(5) 0.001(4) 0.000(4) 0.014(4)
C16 0.023(4) 0.045(5) 0.051(5) 0.006(4) -0.009(3) 0.008(3)
C17 0.022(4) 0.043(4) 0.035(4) 0.004(3) -0.010(3) 0.000(3)
C18 0.028(4) 0.038(4) 0.025(3) -0.001(3) -0.005(3) 0.006(3)
C19 0.038(4) 0.026(4) 0.024(3) 0.000(3) 0.004(3) 0.004(3)
C20 0.041(5) 0.043(5) 0.029(4) -0.001(3) -0.003(3) 0.011(4)
C21 0.058(6) 0.053(5) 0.018(4) -0.001(3) -0.006(4) 0.005(4)
C22 0.038(4) 0.045(5) 0.026(4) 0.003(3) 0.008(3) 0.010(4)
C23 0.029(4) 0.049(5) 0.037(4) 0.001(4) 0.003(3) 0.009(3)
C24 0.034(4) 0.049(5) 0.024(4) 0.002(3) 0.003(3) 0.009(3)
C25 0.071(6) 0.032(4) 0.025(4) 0.004(3) -0.001(4) 0.024(4)
C26 0.092(8) 0.040(5) 0.033(4) 0.003(4) 0.003(5) 0.030(5)
C27 0.078(7) 0.035(5) 0.032(4) 0.003(3) 0.008(4) 0.011(4)
C28 0.029(4) 0.031(4) 0.023(3) -0.002(3) 0.000(3) 0.008(3)
C29 0.027(4) 0.043(4) 0.027(4) 0.005(3) -0.002(3) 0.002(3)
C30 0.023(4) 0.043(4) 0.029(4) 0.007(3) 0.004(3) -0.005(3)
C31 0.038(4) 0.040(4) 0.027(4) 0.000(3) 0.002(3) 0.006(3)
C32 0.068(6) 0.045(5) 0.019(4) -0.009(3) 0.007(4) 0.010(4)
C33 0.057(6) 0.032(4) 0.031(4) -0.008(3) -0.007(4) 0.004(4)
N1 0.028(3) 0.035(3) 0.021(3) 0.001(2) -0.003(2) 0.005(3)
N2 0.029(3) 0.031(3) 0.020(3) 0.001(2) -0.005(2) 0.008(2)
N3 0.030(3) 0.027(3) 0.020(3) -0.002(2) -0.004(2) 0.007(2)
N4 0.043(4) 0.017(3) 0.027(3) 0.004(2) -0.001(3) 0.011(2)
N5 0.056(4) 0.024(3) 0.024(3) 0.003(2) 0.005(3) 0.004(3)
N6 0.030(3) 0.026(3) 0.021(3) 0.006(2) -0.005(2) -0.001(2)
N7 0.044(4) 0.025(3) 0.023(3) 0.001(2) -0.002(3) -0.003(3)
N8 0.039(3) 0.029(3) 0.019(3) -0.003(2) -0.002(2) 0.009(3)
N9 0.046(4) 0.032(3) 0.026(3) -0.008(3) -0.006(3) 0.005(3)
P1 0.0238(8) 0.0259(8) 0.0185(7) -0.0015(6) -0.0032(6) 0.0059(6)
P2 0.0227(8) 0.0265(9) 0.0195(8) -0.0005(6) -0.0023(6) 0.0034(6)
Cl1 0.0217(8) 0.0456(10) 0.0245(8) 0.0010(7) -0.0018(6) 0.0081(7)
Ru1 0.0239(3) 0.0255(3) 0.0184(2) -0.00134(18) -0.00269(19) 0.0063(2)
I1 0.0320(3) 0.0254(2) 0.0246(2) -0.00206(16) -0.00226(17) 0.00569(17)
I2 0.0379(3) 0.0272(3) 0.0426(3) -0.00734(19) -0.0028(2) 0.0089(2)
B1 0.042(5) 0.026(4) 0.035(5) 0.001(3) -0.002(4) -0.005(4)

loop_
_atom_type_symbol
_atom_type_description
_atom_type_scat_dispersion_real
_atom_type_scat_dispersion_imag
_atom_type_scat_source
c c 0.0181 0.0091 'international tables vol c tables 4.2.6.8 and 6.1.1.4'
h h 0.0000 0.0000 'international tables vol c tables 4.2.6.8 and 6.1.1.4'
n n 0.0311 0.0180 'international tables vol c tables 4.2.6.8 and 6.1.1.4'
p p 0.2955 0.4335 'international tables vol c tables 4.2.6.8 and 6.1.1.4'
cl cl 0.3639 0.7018 'international tables vol c tables 4.2.6.8 and 6.1.1.4'
ru ru 0.0552 3.2960 'international tables vol c tables 4.2.6.8 and 6.1.1.4'
i i -0.3257 6.8362 'international tables vol c tables 4.2.6.8 and 6.1.1.4'
b b 0.0090 0.0039 'international tables vol c tables 4.2.6.8 and 6.1.1.4'

loop_
_geom_angle_atom_site_label_1
_geom_angle_atom_site_label_2
_geom_angle_atom_site_label_3
_geom_angle
_geom_angle_site_symmetry_1
_geom_angle_site_symmetry_3
_geom_angle_publ_flag
N1 C1 P1 111.8(5) . . ?
N1 C1 H1A 109.3 . . ?
P1 C1 H1A 109.3 . . ?
N1 C1 H1B 109.3 . . ?
P1 C1 H1B 109.3 . . ?
H1A C1 H1B 107.9 . . ?
N2 C2 P1 113.2(5) . . ?
N2 C2 H2A 108.9 . . ?
P1 C2 H2A 108.9 . . ?
N2 C2 H2B 108.9 . . ?
P1 C2 H2B 108.9 . . ?
H2A C2 H2B 107.8 . . ?
N3 C3 P1 113.3(5) . . ?
N3 C3 H3B 108.9 . . ?
P1 C3 H3B 108.9 . . ?
N3 C3 H3A 108.9 . . ?
P1 C3 H3A 108.9 . . ?
H3B C3 H3A 107.7 . . ?
N3 C6 N1 112.6(6) . . ?
N3 C6 H6A 109.1 . . ?
N1 C6 H6A 109.1 . . ?
N3 C6 H6B 109.1 . . ?
N1 C6 H6B 109.1 . . ?
H6A C6 H6B 107.8 . . ?
N2 C4 N1 113.1(6) . . ?
N2 C4 H4B 109.0 . . ?
N1 C4 H4B 109.0 . . ?
N2 C4 H4A 109.0 . . ?
N1 C4 H4A 109.0 . . ?
H4B C4 H4A 107.8 . . ?
N3 C5 N2 113.8(6) . . ?
N3 C5 H5A 108.8 . . ?
N2 C5 H5A 108.8 . . ?
N3 C5 H5B 108.8 . . ?
N2 C5 H5B 108.8 . . ?
H5A C5 H5B 107.7 . . ?
C12 C7 C8 119.0(7) . . ?
C12 C7 P2 122.4(6) . . ?
C8 C7 P2 118.3(6) . . ?
C9 C8 C7 119.9(8) . . ?
C9 C8 H8 120.0 . . ?
C7 C8 H8 120.0 . . ?
C10 C9 C8 120.4(8) . . ?
C10 C9 H9 119.8 . . ?
C8 C9 H9 119.8 . . ?
C9 C10 C11 120.4(8) . . ?
C9 C10 H10 119.8 . . ?
C11 C10 H10 119.8 . . ?
C10 C11 C12 119.5(9) . . ?
C10 C11 H11 120.2 . . ?
C12 C11 H11 120.2 . . ?
C7 C12 C11 120.6(8) . . ?
C7 C12 H12 119.7 . . ?
C11 C12 H12 119.7 . . ?
C14 C13 C18 118.7(7) . . ?
C14 C13 P2 123.9(5) . . ?
C18 C13 P2 116.8(6) . . ?
C13 C14 C15 121.1(7) . . ?
C13 C14 H14 119.4 . . ?
C15 C14 H14 119.4 . . ?
C14 C15 C16 119.9(8) . . ?
C14 C15 H15 120.1 . . ?
C16 C15 H15 120.1 . . ?
C17 C16 C15 119.4(7) . . ?
C17 C16 H16 120.3 . . ?
C15 C16 H16 120.3 . . ?
C16 C17 C18 120.7(7) . . ?
C16 C17 H17 119.7 . . ?
C18 C17 H17 119.7 . . ?
C17 C18 C13 120.1(7) . . ?
C17 C18 H18 119.9 . . ?
C13 C18 H18 119.9 . . ?
C20 C19 C24 119.3(7) . . ?
C20 C19 P2 124.2(6) . . ?
C24 C19 P2 116.2(6) . . ?
C19 C20 C21 119.1(8) . . ?
C19 C20 H20 120.4 . . ?
C21 C20 H20 120.4 . . ?
C22 C21 C20 121.9(8) . . ?
C22 C21 H21 119.0 . . ?
C20 C21 H21 119.0 . . ?
C21 C22 C23 119.2(7) . . ?
C21 C22 H22 120.4 . . ?
C23 C22 H22 120.4 . . ?
C22 C23 C24 120.4(8) . . ?
C22 C23 H23 119.8 . . ?
C24 C23 H23 119.8 . . ?
C19 C24 C23 120.0(7) . . ?
C19 C24 H24 120.0 . . ?
C23 C24 H24 120.0 . . ?
N4 C25 C26 109.4(9) . . ?
N4 C25 H25 125.3 . . ?
C26 C25 H25 125.3 . . ?
C27 C26 C25 104.8(8) . . ?
C27 C26 H26 127.6 . . ?
C25 C26 H26 127.6 . . ?
N5 C27 C26 108.5(9) . . ?
N5 C27 H27 125.8 . . ?
C26 C27 H27 125.8 . . ?
N6 C28 C29 111.1(7) . . ?
N6 C28 H28 124.5 . . ?
C29 C28 H28 124.5 . . ?
C30 C29 C28 104.5(7) . . ?
C30 C29 H29 127.7 . . ?
C28 C29 H29 127.7 . . ?
C29 C30 N7 109.0(7) . . ?
C29 C30 H30 125.5 . . ?
N7 C30 H30 125.5 . . ?
N8 C31 C32 110.8(7) . . ?
N8 C31 H31 124.6 . . ?
C32 C31 H31 124.6 . . ?
C33 C32 C31 105.0(7) . . ?
C33 C32 H32 127.5 . . ?
C31 C32 H32 127.5 . . ?
N9 C33 C32 109.6(8) . . ?
N9 C33 H33 125.2 . . ?
C32 C33 H33 125.2 . . ?
C4 N1 C1 112.1(6) . . ?
C4 N1 C6 108.5(6) . . ?
C1 N1 C6 111.2(5) . . ?
C4 N1 I1 107.8(4) . . ?
C1 N1 I1 111.4(4) . . ?
C6 N1 I1 105.6(4) . . ?
C4 N2 C5 109.5(6) . . ?
C4 N2 C2 111.7(5) . . ?
C5 N2 C2 111.0(6) . . ?
C6 N3 C5 109.4(6) . . ?
C6 N3 C3 111.7(5) . . ?
C5 N3 C3 111.2(5) . . ?
C25 N4 N5 108.5(6) . . ?
C25 N4 Ru1 132.8(6) . . ?
N5 N4 Ru1 118.8(5) . . ?
N4 N5 C27 108.9(7) . . ?
N4 N5 B1 119.3(6) . . ?
C27 N5 B1 130.0(7) . . ?
C28 N6 N7 106.0(6) . . ?
C28 N6 Ru1 134.7(5) . . ?
N7 N6 Ru1 119.4(5) . . ?
N6 N7 C30 109.5(6) . . ?
N6 N7 B1 120.7(7) . . ?
C30 N7 B1 129.3(7) . . ?
C31 N8 N9 106.1(6) . . ?
C31 N8 Ru1 134.8(6) . . ?
N9 N8 Ru1 117.6(4) . . ?
C33 N9 N8 108.5(7) . . ?
C33 N9 B1 130.5(7) . . ?
N8 N9 B1 120.3(6) . . ?
C2 P1 C3 97.8(3) . . ?
C2 P1 C1 97.2(3) . . ?
C3 P1 C1 95.7(3) . . ?
C2 P1 Ru1 120.4(2) . . ?
C3 P1 Ru1 111.2(2) . . ?
C1 P1 Ru1 128.2(2) . . ?
C13 P2 C7 104.9(3) . . ?
C13 P2 C19 103.2(3) . . ?
C7 P2 C19 95.7(3) . . ?
C13 P2 Ru1 112.5(2) . . ?
C7 P2 Ru1 120.4(2) . . ?
C19 P2 Ru1 117.5(2) . . ?
N6 Ru1 N8 87.9(2) . . ?
N6 Ru1 N4 87.0(2) . . ?
N8 Ru1 N4 80.8(2) . . ?
N6 Ru1 P1 88.55(16) . . ?
N8 Ru1 P1 167.24(17) . . ?
N4 Ru1 P1 86.78(16) . . ?
N6 Ru1 P2 94.15(16) . . ?
N8 Ru1 P2 93.33(17) . . ?
N4 Ru1 P2 173.98(16) . . ?
P1 Ru1 P2 99.15(6) . . ?
N6 Ru1 Cl1 171.77(17) . . ?
N8 Ru1 Cl1 89.04(18) . . ?
N4 Ru1 Cl1 84.95(18) . . ?
P1 Ru1 Cl1 92.80(6) . . ?
P2 Ru1 Cl1 93.66(6) . . ?
N1 I1 I2 178.71(15) . . ?
N7 B1 N9 109.0(7) . . ?
N7 B1 N5 108.9(6) . . ?
N9 B1 N5 106.0(7) . . ?
N7 B1 H01B 106(5) . . ?
N9 B1 H01B 113(5) . . ?
N5 B1 H01B 113(4) . . ?
Cl2 C34 Cl3 110.4(13) . . ?
Cl2 C34 H34A 109.6 . . ?
Cl3 C34 H34A 109.6 . . ?
Cl2 C34 H34B 109.6 . . ?
Cl3 C34 H34B 109.6 . . ?
H34A C34 H34B 108.1 . . ?

loop_
_geom_bond_atom_site_label_1
_geom_bond_atom_site_label_2
_geom_bond_distance
_geom_bond_site_symmetry_2
_geom_bond_publ_flag
C1 N1 1.492(9) . ?
C1 P1 1.874(7) . ?
C1 H1A 0.9700 . ?
C1 H1B 0.9700 . ?
C2 N2 1.473(8) . ?
C2 P1 1.849(7) . ?
C2 H2A 0.9700 . ?
C2 H2B 0.9700 . ?
C3 N3 1.475(8) . ?
C3 P1 1.852(7) . ?
C3 H3B 0.9700 . ?
C3 H3A 0.9700 . ?
C6 N3 1.446(9) . ?
C6 N1 1.496(9) . ?
C6 H6A 0.9700 . ?
C6 H6B 0.9700 . ?
C4 N2 1.445(9) . ?
C4 N1 1.487(9) . ?
C4 H4B 0.9700 . ?
C4 H4A 0.9700 . ?
C5 N3 1.466(9) . ?
C5 N2 1.470(10) . ?
C5 H5A 0.9700 . ?
C5 H5B 0.9700 . ?
C7 C12 1.376(11) . ?
C7 C8 1.404(11) . ?
C7 P2 1.845(8) . ?
C8 C9 1.382(11) . ?
C8 H8 0.9300 . ?
C9 C10 1.366(14) . ?
C9 H9 0.9300 . ?
C10 C11 1.385(14) . ?
C10 H10 0.9300 . ?
C11 C12 1.391(12) . ?
C11 H11 0.9300 . ?
C12 H12 0.9300 . ?
C13 C14 1.382(11) . ?
C13 C18 1.401(10) . ?
C13 P2 1.833(7) . ?
C14 C15 1.387(12) . ?
C14 H14 0.9300 . ?
C15 C16 1.392(12) . ?
C15 H15 0.9300 . ?
C16 C17 1.381(12) . ?
C16 H16 0.9300 . ?
C17 C18 1.387(11) . ?
C17 H17 0.9300 . ?
C18 H18 0.9300 . ?
C19 C20 1.391(11) . ?
C19 C24 1.393(11) . ?
C19 P2 1.855(7) . ?
C20 C21 1.398(12) . ?
C20 H20 0.9300 . ?
C21 C22 1.365(13) . ?
C21 H21 0.9300 . ?
C22 C23 1.377(12) . ?
C22 H22 0.9300 . ?
C23 C24 1.404(11) . ?
C23 H23 0.9300 . ?
C24 H24 0.9300 . ?
C25 N4 1.329(10) . ?
C25 C26 1.406(14) . ?
C25 H25 0.9300 . ?
C26 C27 1.380(15) . ?
C26 H26 0.9300 . ?
C27 N5 1.359(11) . ?
C27 H27 0.9300 . ?
C28 N6 1.334(10) . ?
C28 C29 1.398(11) . ?
C28 H28 0.9300 . ?
C29 C30 1.357(12) . ?
C29 H29 0.9300 . ?
C30 N7 1.360(10) . ?
C30 H30 0.9300 . ?
C31 N8 1.339(10) . ?
C31 C32 1.398(12) . ?
C31 H31 0.9300 . ?
C32 C33 1.364(13) . ?
C32 H32 0.9300 . ?
C33 N9 1.354(10) . ?
C33 H33 0.9300 . ?
N1 I1 2.422(6) . ?
N4 N5 1.347(10) . ?
N4 Ru1 2.142(6) . ?
N5 B1 1.541(11) . ?
N6 N7 1.359(9) . ?
N6 Ru1 2.079(6) . ?
N7 B1 1.522(12) . ?
N8 N9 1.391(9) . ?
N8 Ru1 2.133(6) . ?
N9 B1 1.534(12) . ?
P1 Ru1 2.2702(17) . ?
P2 Ru1 2.3305(18) . ?
Cl1 Ru1 2.4440(17) . ?
I1 I2 2.8134(6) . ?
B1 H01B 1.06(9) . ?
Cl2 C34 1.72(3) . ?
Cl3 C34 1.79(3) . ?
C34 H34A 0.9700 . ?
C34 H34B 0.9700 . ?

loop_
_geom_torsion_atom_site_label_1
_geom_torsion_atom_site_label_2
_geom_torsion_atom_site_label_3
_geom_torsion_atom_site_label_4
_geom_torsion
_geom_torsion_site_symmetry_1
_geom_torsion_site_symmetry_2
_geom_torsion_site_symmetry_3
_geom_torsion_site_symmetry_4
_geom_torsion_publ_flag
C12 C7 C8 C9 3.3(11) . . . . ?
P2 C7 C8 C9 177.5(6) . . . . ?
C7 C8 C9 C10 0.3(13) . . . . ?
C8 C9 C10 C11 -2.4(14) . . . . ?
C9 C10 C11 C12 0.9(14) . . . . ?
C8 C7 C12 C11 -4.7(12) . . . . ?
P2 C7 C12 C11 -178.7(6) . . . . ?
C10 C11 C12 C7 2.7(13) . . . . ?
C18 C13 C14 C15 -1.2(12) . . . . ?
P2 C13 C14 C15 -171.6(6) . . . . ?
C13 C14 C15 C16 -1.0(13) . . . . ?
C14 C15 C16 C17 2.4(13) . . . . ?
C15 C16 C17 C18 -1.7(13) . . . . ?
C16 C17 C18 C13 -0.4(12) . . . . ?
C14 C13 C18 C17 1.9(11) . . . . ?
P2 C13 C18 C17 173.0(6) . . . . ?
C24 C19 C20 C21 2.5(12) . . . . ?
P2 C19 C20 C21 175.3(7) . . . . ?
C19 C20 C21 C22 -2.7(14) . . . . ?
C20 C21 C22 C23 1.1(14) . . . . ?
C21 C22 C23 C24 0.7(13) . . . . ?
C20 C19 C24 C23 -0.8(12) . . . . ?
P2 C19 C24 C23 -174.2(6) . . . . ?
C22 C23 C24 C19 -0.8(13) . . . . ?
N4 C25 C26 C27 0.8(10) . . . . ?
C25 C26 C27 N5 0.3(10) . . . . ?
N6 C28 C29 C30 0.2(8) . . . . ?
C28 C29 C30 N7 0.0(8) . . . . ?
N8 C31 C32 C33 0.5(10) . . . . ?
C31 C32 C33 N9 -0.2(10) . . . . ?
N2 C4 N1 C1 -67.5(8) . . . . ?
N2 C4 N1 C6 55.7(7) . . . . ?
N2 C4 N1 I1 169.6(4) . . . . ?
P1 C1 N1 C4 59.6(7) . . . . ?
P1 C1 N1 C6 -62.1(7) . . . . ?
P1 C1 N1 I1 -179.6(3) . . . . ?
N3 C6 N1 C4 -56.0(7) . . . . ?
N3 C6 N1 C1 67.6(7) . . . . ?
N3 C6 N1 I1 -171.4(4) . . . . ?
N1 C4 N2 C5 -55.3(7) . . . . ?
N1 C4 N2 C2 68.0(8) . . . . ?
N3 C5 N2 C4 55.3(7) . . . . ?
N3 C5 N2 C2 -68.5(7) . . . . ?
P1 C2 N2 C4 -62.2(7) . . . . ?
P1 C2 N2 C5 60.2(6) . . . . ?
N1 C6 N3 C5 56.1(7) . . . . ?
N1 C6 N3 C3 -67.4(7) . . . . ?
N2 C5 N3 C6 -55.8(7) . . . . ?
N2 C5 N3 C3 68.0(7) . . . . ?
P1 C3 N3 C6 63.1(7) . . . . ?
P1 C3 N3 C5 -59.4(7) . . . . ?
C26 C25 N4 N5 -1.6(9) . . . . ?
C26 C25 N4 Ru1 178.7(6) . . . . ?
C25 N4 N5 C27 1.8(9) . . . . ?
Ru1 N4 N5 C27 -178.5(5) . . . . ?
C25 N4 N5 B1 -164.1(7) . . . . ?
Ru1 N4 N5 B1 15.7(9) . . . . ?
C26 C27 N5 N4 -1.3(9) . . . . ?
C26 C27 N5 B1 162.6(8) . . . . ?
C29 C28 N6 N7 -0.3(8) . . . . ?
C29 C28 N6 Ru1 177.8(5) . . . . ?
C28 N6 N7 C30 0.3(7) . . . . ?
Ru1 N6 N7 C30 -178.2(4) . . . . ?
C28 N6 N7 B1 -171.8(6) . . . . ?
Ru1 N6 N7 B1 9.7(8) . . . . ?
C29 C30 N7 N6 -0.2(8) . . . . ?
C29 C30 N7 B1 171.1(7) . . . . ?
C32 C31 N8 N9 -0.6(9) . . . . ?
C32 C31 N8 Ru1 164.6(6) . . . . ?
C32 C33 N9 N8 -0.2(10) . . . . ?
C32 C33 N9 B1 -170.5(9) . . . . ?
C31 N8 N9 C33 0.5(8) . . . . ?
Ru1 N8 N9 C33 -167.7(5) . . . . ?
C31 N8 N9 B1 172.0(7) . . . . ?
Ru1 N8 N9 B1 3.7(9) . . . . ?
N2 C2 P1 C3 -47.5(5) . . . . ?
N2 C2 P1 C1 49.3(6) . . . . ?
N2 C2 P1 Ru1 -167.8(4) . . . . ?
N3 C3 P1 C2 47.1(5) . . . . ?
N3 C3 P1 C1 -51.0(5) . . . . ?
N3 C3 P1 Ru1 174.1(4) . . . . ?
N1 C1 P1 C2 -48.0(6) . . . . ?
N1 C1 P1 C3 50.7(5) . . . . ?
N1 C1 P1 Ru1 173.5(4) . . . . ?
C14 C13 P2 C7 -23.9(7) . . . . ?
C18 C13 P2 C7 165.5(6) . . . . ?
C14 C13 P2 C19 -123.5(7) . . . . ?
C18 C13 P2 C19 65.8(6) . . . . ?
C14 C13 P2 Ru1 108.8(6) . . . . ?
C18 C13 P2 Ru1 -61.8(6) . . . . ?
C12 C7 P2 C13 -36.6(7) . . . . ?
C8 C7 P2 C13 149.4(6) . . . . ?
C12 C7 P2 C19 68.6(7) . . . . ?
C8 C7 P2 C19 -105.3(6) . . . . ?
C12 C7 P2 Ru1 -164.7(5) . . . . ?
C8 C7 P2 Ru1 21.4(7) . . . . ?
C20 C19 P2 C13 -3.0(8) . . . . ?
C24 C19 P2 C13 170.0(6) . . . . ?
C20 C19 P2 C7 -109.8(7) . . . . ?
C24 C19 P2 C7 63.2(7) . . . . ?
C20 C19 P2 Ru1 121.5(6) . . . . ?
C24 C19 P2 Ru1 -65.6(7) . . . . ?
C28 N6 Ru1 N8 -142.1(7) . . . . ?
N7 N6 Ru1 N8 35.8(5) . . . . ?
C28 N6 Ru1 N4 137.0(7) . . . . ?
N7 N6 Ru1 N4 -45.1(5) . . . . ?
C28 N6 Ru1 P1 50.2(6) . . . . ?
N7 N6 Ru1 P1 -131.9(5) . . . . ?
C28 N6 Ru1 P2 -48.9(6) . . . . ?
N7 N6 Ru1 P2 129.0(5) . . . . ?
C28 N6 Ru1 Cl1 149.8(9) . . . . ?
N7 N6 Ru1 Cl1 -32.4(14) . . . . ?
C31 N8 Ru1 N6 153.8(7) . . . . ?
N9 N8 Ru1 N6 -42.3(5) . . . . ?
C31 N8 Ru1 N4 -118.9(8) . . . . ?
N9 N8 Ru1 N4 45.0(5) . . . . ?
C31 N8 Ru1 P1 -132.3(8) . . . . ?
N9 N8 Ru1 P1 31.6(12) . . . . ?
C31 N8 Ru1 P2 59.8(7) . . . . ?
N9 N8 Ru1 P2 -136.3(5) . . . . ?
C31 N8 Ru1 Cl1 -33.8(7) . . . . ?
N9 N8 Ru1 Cl1 130.1(5) . . . . ?
C25 N4 Ru1 N6 -148.4(7) . . . . ?
N5 N4 Ru1 N6 31.9(5) . . . . ?
C25 N4 Ru1 N8 123.3(7) . . . . ?
N5 N4 Ru1 N8 -56.4(5) . . . . ?
C25 N4 Ru1 P1 -59.7(7) . . . . ?
N5 N4 Ru1 P1 120.6(5) . . . . ?
C25 N4 Ru1 P2 110.3(17) . . . . ?
N5 N4 Ru1 P2 -69.4(19) . . . . ?
C25 N4 Ru1 Cl1 33.4(7) . . . . ?
N5 N4 Ru1 Cl1 -146.3(5) . . . . ?
C2 P1 Ru1 N6 159.7(3) . . . . ?
C3 P1 Ru1 N6 46.3(3) . . . . ?
C1 P1 Ru1 N6 -69.9(3) . . . . ?
C2 P1 Ru1 N8 85.9(9) . . . . ?
C3 P1 Ru1 N8 -27.5(9) . . . . ?
C1 P1 Ru1 N8 -143.7(9) . . . . ?
C2 P1 Ru1 N4 72.6(3) . . . . ?
C3 P1 Ru1 N4 -40.8(3) . . . . ?
C1 P1 Ru1 N4 -157.0(4) . . . . ?
C2 P1 Ru1 P2 -106.3(3) . . . . ?
C3 P1 Ru1 P2 140.3(2) . . . . ?
C1 P1 Ru1 P2 24.0(3) . . . . ?
C2 P1 Ru1 Cl1 -12.2(3) . . . . ?
C3 P1 Ru1 Cl1 -125.6(2) . . . . ?
C1 P1 Ru1 Cl1 118.2(3) . . . . ?
C13 P2 Ru1 N6 -2.5(3) . . . . ?
C7 P2 Ru1 N6 122.1(3) . . . . ?
C19 P2 Ru1 N6 -122.1(3) . . . . ?
C13 P2 Ru1 N8 85.6(3) . . . . ?
C7 P2 Ru1 N8 -149.8(3) . . . . ?
C19 P2 Ru1 N8 -34.0(3) . . . . ?
C13 P2 Ru1 N4 98.5(18) . . . . ?
C7 P2 Ru1 N4 -137.0(18) . . . . ?
C19 P2 Ru1 N4 -21.1(18) . . . . ?
C13 P2 Ru1 P1 -91.7(2) . . . . ?
C7 P2 Ru1 P1 32.9(3) . . . . ?
C19 P2 Ru1 P1 148.7(3) . . . . ?
C13 P2 Ru1 Cl1 174.9(2) . . . . ?
C7 P2 Ru1 Cl1 -60.6(3) . . . . ?
C19 P2 Ru1 Cl1 55.3(3) . . . . ?
C4 N1 I1 I2 28(6) . . . . ?
C1 N1 I1 I2 -95(6) . . . . ?
C6 N1 I1 I2 144(6) . . . . ?
N6 N7 B1 N9 -63.7(9) . . . . ?
C30 N7 B1 N9 126.0(8) . . . . ?
N6 N7 B1 N5 51.5(9) . . . . ?
C30 N7 B1 N5 -118.9(8) . . . . ?
C33 N9 B1 N7 -136.4(9) . . . . ?
N8 N9 B1 N7 54.3(9) . . . . ?
C33 N9 B1 N5 106.6(9) . . . . ?
N8 N9 B1 N5 -62.7(9) . . . . ?
N4 N5 B1 N7 -66.3(9) . . . . ?
C27 N5 B1 N7 131.3(9) . . . . ?
N4 N5 B1 N9 50.8(9) . . . . ?
C27 N5 B1 N9 -111.6(9) . . . . ?
